data_1517056
loop_
_publ_author_name
'Tiffany M. Smith'
'Diona Symester'
'Kathryn Perrin'
'Jose Vargas'
'Michael Tichenor'
'Charles J. O-Connor'
'Jon Zubieta'

_publ_section_title
;
 Hydrothermal syntheses and structural chemistry of Mn(II), Co(II) and
 Ni(II) coordination polymers with xylyl-diphosphonate ligands
;
_journal_name_full
;
Inorganica Chimica Acta
;
_journal_page_first 46
_journal_page_last 59
_journal_volume 402
_journal_year 2013
_chemical_formula_moiety 'C32 H28 N4 Ni O6 P2, C8 H10 O6 P2'
_chemical_formula_sum 'C40 H38 N4 Ni O12 P4'
_chemical_formula_weight 949.33
_space_group_IT_number 15
_symmetry_cell_setting monoclinic
_symmetry_space_group_name_Hall '-C 2yc'
_symmetry_space_group_name_H-M 'C 1 2/c 1'
_atom_sites_solution_hydrogens geom
_atom_sites_solution_primary direct
_atom_sites_solution_secondary difmap
_cell_angle_alpha 90.00
_cell_angle_beta 96.733(2)
_cell_angle_gamma 90.00
_cell_formula_units_Z 4
_cell_length_a 18.2692(16)
_cell_length_b 25.477(2)
_cell_length_c 8.5637(8)
_cell_measurement_reflns_used 9918
_cell_measurement_temperature 90(2)
_cell_measurement_theta_max 34.58
_cell_measurement_theta_min 2.24
_cell_volume 3958.4(6)
_computing_cell_refinement 'Bruker SAINT (Bruker, 2011)'
_computing_data_collection 'Bruker APEX2 (Bruker, 2011)'
_computing_data_reduction 'Bruker SAINT (Bruker, 2011)'
_computing_molecular_graphics 'CrystalMaker (Palmer, 2010)'
_computing_publication_material 'Bruker SHELXTL (Bruker, 2011)'
_computing_structure_refinement 'SHELXL-97 (Sheldrick, 2008)'
_computing_structure_solution 'SHELXS-97 (Sheldrick, 2008)'
_diffrn_ambient_temperature 90(2)
_diffrn_measured_fraction_theta_full 0.992
_diffrn_measured_fraction_theta_max 0.992
_diffrn_measurement_device_type 'Bruker APEX-II CCD'
_diffrn_measurement_method '\f and \w scans'
_diffrn_radiation_monochromator graphite
_diffrn_radiation_source 'fine-focus sealed tube'
_diffrn_radiation_type MoK\a
_diffrn_radiation_wavelength 0.71073
_diffrn_reflns_av_R_equivalents 0.0269
_diffrn_reflns_av_sigmaI/netI 0.0189
_diffrn_reflns_limit_h_max 22
_diffrn_reflns_limit_h_min -26
_diffrn_reflns_limit_k_max 34
_diffrn_reflns_limit_k_min -36
_diffrn_reflns_limit_l_max 12
_diffrn_reflns_limit_l_min -12
_diffrn_reflns_number 33294
_diffrn_reflns_theta_full 30.51
_diffrn_reflns_theta_max 30.51
_diffrn_reflns_theta_min 1.60
_exptl_absorpt_coefficient_mu 0.724
_exptl_absorpt_correction_T_max 0.9709
_exptl_absorpt_correction_T_min 0.8094
_exptl_absorpt_correction_type multi-scan
_exptl_absorpt_process_details 'SADABS SHELXL-97 (Sheldrick, 2008)'
_exptl_crystal_colour blue
_exptl_crystal_density_diffrn 1.593
_exptl_crystal_density_method 'not measured'
_exptl_crystal_description block
_exptl_crystal_F_000 1960
_exptl_crystal_size_max 0.31
_exptl_crystal_size_mid 0.19
_exptl_crystal_size_min 0.04
_refine_diff_density_max 0.515
_refine_diff_density_min -0.427
_refine_diff_density_rms 0.065
_refine_ls_extinction_method none
_refine_ls_goodness_of_fit_ref 1.072
_refine_ls_hydrogen_treatment constr
_refine_ls_matrix_type full
_refine_ls_number_parameters 281
_refine_ls_number_reflns 6006
_refine_ls_number_restraints 0
_refine_ls_restrained_S_all 1.072
_refine_ls_R_factor_all 0.0303
_refine_ls_R_factor_gt 0.0263
_refine_ls_shift/su_max 0.001
_refine_ls_shift/su_mean 0.000
_refine_ls_structure_factor_coef Fsqd
_refine_ls_weighting_details 'calc w=1/[\s^2^(Fo^2^)+(0.0422P)^2^+3.2118P] where P=(Fo^2^+2Fc^2^)/3'
_refine_ls_weighting_scheme calc
_refine_ls_wR_factor_gt 0.0742
_refine_ls_wR_factor_ref 0.0765
_reflns_number_gt 5425
_reflns_number_total 6006
_reflns_threshold_expression >2sigma(I)
_cod_data_source_file ICA-2013-402-46-59-14.cif
_cod_data_source_block compound_14
_cod_original_cell_volume 3958.5(6)
_cod_original_sg_symbol_Hall -C2yc
_cod_original_sg_symbol_H-M C2/c
_cod_database_code 1517056

loop_
_symmetry_equiv_pos_as_xyz
'x, y, z'
'-x, y, -z+1/2'
'x+1/2, y+1/2, z'
'-x+1/2, y+1/2, -z+1/2'
'-x, -y, -z'
'x, -y, z-1/2'
'-x+1/2, -y+1/2, -z'
'x+1/2, -y+1/2, z-1/2'

loop_
_atom_site_label
_atom_site_type_symbol
_atom_site_fract_x
_atom_site_fract_y
_atom_site_fract_z
_atom_site_U_iso_or_equiv
_atom_site_adp_type
_atom_site_occupancy
_atom_site_symmetry_multiplicity
_atom_site_calc_flag
_atom_site_refinement_flags
Ni1 Ni 0.0000 0.220157(8) 0.2500 0.01023(6) Uani 1 2 d S
P1 P 0.109990(15) 0.120863(11) 0.15940(3) 0.01053(6) Uani 1 1 d .
P2 P 0.219722(15) 0.473839(11) 0.71360(3) 0.01068(6) Uani 1 1 d .
O1 O 0.05825(5) 0.16603(3) 0.13837(10) 0.01612(17) Uani 1 1 d .
O2 O 0.13224(4) 0.10800(3) 0.33635(10) 0.01376(16) Uani 1 1 d .
H2' H 0.1589 0.0820 0.3441 0.017 Uiso 1 1 calc R
O3 O 0.18088(5) 0.13259(4) 0.07994(10) 0.01634(16) Uani 1 1 d .
H3' H 0.2120 0.1100 0.1056 0.020 Uiso 1 1 calc R
O4 O 0.21643(4) 0.43055(3) 0.83313(10) 0.01403(16) Uani 1 1 d .
O5 O 0.23440(5) 0.52845(3) 0.79773(10) 0.01582(16) Uani 1 1 d .
H5' H 0.2470 0.5238 0.8918 0.019 Uiso 1 1 calc R
O6 O 0.27748(4) 0.46557(3) 0.60011(10) 0.01304(15) Uani 1 1 d .
N1 N 0.07215(5) 0.27905(4) 0.18579(12) 0.01304(18) Uani 1 1 d .
N2 N 0.07048(5) 0.22676(4) 0.45806(12) 0.01249(18) Uani 1 1 d .
C1 C 0.07424(7) 0.30334(5) 0.04894(14) 0.0167(2) Uani 1 1 d .
H1 H 0.0398 0.2940 -0.0351 0.020 Uiso 1 1 calc R
C2 C 0.12621(7) 0.34255(5) 0.02518(15) 0.0192(2) Uani 1 1 d .
H2 H 0.1260 0.3584 -0.0727 0.023 Uiso 1 1 calc R
C3 C 0.17711(7) 0.35710(5) 0.14844(15) 0.0180(2) Uani 1 1 d .
H3 H 0.2116 0.3831 0.1351 0.022 Uiso 1 1 calc R
C4 C 0.17659(6) 0.33221(5) 0.29580(15) 0.0155(2) Uani 1 1 d .
C5 C 0.22753(7) 0.34482(5) 0.43109(16) 0.0194(2) Uani 1 1 d .
H5 H 0.2629 0.3706 0.4235 0.023 Uiso 1 1 calc R
C6 C 0.22484(7) 0.31961(5) 0.57012(16) 0.0198(2) Uani 1 1 d .
H6 H 0.2579 0.3289 0.6567 0.024 Uiso 1 1 calc R
C7 C 0.17178(7) 0.27894(5) 0.58541(15) 0.0157(2) Uani 1 1 d .
C8 C 0.16791(7) 0.25049(5) 0.72579(15) 0.0186(2) Uani 1 1 d .
H8 H 0.1998 0.2584 0.8155 0.022 Uiso 1 1 calc R
C9 C 0.11668(7) 0.21102(5) 0.72909(15) 0.0185(2) Uani 1 1 d .
H9 H 0.1138 0.1918 0.8205 0.022 Uiso 1 1 calc R
C10 C 0.06868(6) 0.20022(5) 0.59188(14) 0.0153(2) Uani 1 1 d .
H10 H 0.0343 0.1734 0.5947 0.018 Uiso 1 1 calc R
C11 C 0.12150(6) 0.26545(4) 0.45446(13) 0.01231(19) Uani 1 1 d .
C12 C 0.12325(6) 0.29298(4) 0.30772(14) 0.01235(19) Uani 1 1 d .
C13 C 0.07038(7) 0.06133(5) 0.07383(14) 0.0162(2) Uani 1 1 d .
H13A H 0.1089 0.0350 0.0782 0.028(5) Uiso 1 1 calc R
H13B H 0.0337 0.0490 0.1385 0.021(4) Uiso 1 1 calc R
C14 C 0.03460(6) 0.06522(4) -0.09386(13) 0.0131(2) Uani 1 1 d .
C15 C 0.07652(6) 0.06582(5) -0.21986(14) 0.0155(2) Uani 1 1 d .
H15 H 0.1277 0.0660 -0.2008 0.019 Uiso 1 1 calc R
C16 C 0.04225(6) 0.06616(5) -0.37409(14) 0.0154(2) Uani 1 1 d .
H16 H 0.0709 0.0670 -0.4569 0.018 Uiso 1 1 calc R
C17 C 0.13302(6) 0.48168(5) 0.59109(14) 0.0161(2) Uani 1 1 d .
H17A H 0.1348 0.5143 0.5331 0.019 Uiso 1 1 calc R
H17B H 0.1283 0.4534 0.5149 0.019 Uiso 1 1 calc R
C18 C 0.06469(6) 0.48235(5) 0.67425(13) 0.0146(2) Uani 1 1 d .
C19 C 0.03207(6) 0.52935(5) 0.71265(14) 0.0162(2) Uani 1 1 d .
H19 H 0.0532 0.5611 0.6883 0.019 Uiso 1 1 calc R
C20 C 0.03189(6) 0.43537(5) 0.71232(15) 0.0178(2) Uani 1 1 d .
H20 H 0.0527 0.4036 0.6872 0.021 Uiso 1 1 calc R

loop_
_atom_site_aniso_label
_atom_site_aniso_U_11
_atom_site_aniso_U_22
_atom_site_aniso_U_33
_atom_site_aniso_U_23
_atom_site_aniso_U_13
_atom_site_aniso_U_12
Ni1 0.00986(9) 0.00930(9) 0.01098(10) 0.000 -0.00116(7) 0.000
P1 0.00969(12) 0.01114(12) 0.01031(13) -0.00041(9) -0.00068(9) 0.00112(9)
P2 0.00862(12) 0.01415(13) 0.00918(12) 0.00032(9) 0.00070(9) 0.00099(9)
O1 0.0160(4) 0.0154(4) 0.0161(4) -0.0011(3) -0.0016(3) 0.0057(3)
O2 0.0133(4) 0.0169(4) 0.0107(4) 0.0002(3) 0.0002(3) 0.0026(3)
O3 0.0122(4) 0.0215(4) 0.0155(4) 0.0031(3) 0.0022(3) 0.0015(3)
O4 0.0121(4) 0.0164(4) 0.0139(4) 0.0033(3) 0.0028(3) 0.0004(3)
O5 0.0211(4) 0.0153(4) 0.0106(4) -0.0002(3) 0.0003(3) 0.0007(3)
O6 0.0103(3) 0.0184(4) 0.0108(4) 0.0015(3) 0.0023(3) 0.0022(3)
N1 0.0136(4) 0.0124(4) 0.0128(4) -0.0002(3) 0.0001(3) -0.0003(3)
N2 0.0119(4) 0.0119(4) 0.0133(4) -0.0001(3) -0.0003(3) -0.0006(3)
C1 0.0184(5) 0.0169(5) 0.0144(5) 0.0010(4) 0.0007(4) -0.0020(4)
C2 0.0233(6) 0.0170(5) 0.0179(6) 0.0026(4) 0.0049(5) -0.0026(4)
C3 0.0191(5) 0.0147(5) 0.0210(6) -0.0011(4) 0.0063(4) -0.0042(4)
C4 0.0150(5) 0.0127(5) 0.0189(5) -0.0019(4) 0.0029(4) -0.0025(4)
C5 0.0173(5) 0.0176(5) 0.0228(6) -0.0043(5) 0.0007(5) -0.0067(4)
C6 0.0180(5) 0.0210(6) 0.0194(6) -0.0052(5) -0.0024(4) -0.0061(4)
C7 0.0146(5) 0.0164(5) 0.0154(5) -0.0038(4) -0.0010(4) -0.0019(4)
C8 0.0179(5) 0.0231(6) 0.0135(5) -0.0024(4) -0.0036(4) -0.0016(4)
C9 0.0205(6) 0.0211(6) 0.0132(5) 0.0014(4) -0.0013(4) -0.0010(4)
C10 0.0153(5) 0.0152(5) 0.0148(5) 0.0016(4) -0.0008(4) -0.0014(4)
C11 0.0123(5) 0.0117(5) 0.0125(5) -0.0014(4) -0.0003(4) -0.0003(4)
C12 0.0124(5) 0.0106(4) 0.0139(5) -0.0016(4) 0.0014(4) -0.0007(3)
C13 0.0209(5) 0.0131(5) 0.0133(5) 0.0000(4) -0.0031(4) -0.0016(4)
C14 0.0163(5) 0.0095(4) 0.0130(5) -0.0007(4) -0.0012(4) -0.0005(4)
C15 0.0122(5) 0.0170(5) 0.0169(5) -0.0006(4) 0.0000(4) 0.0000(4)
C16 0.0156(5) 0.0169(5) 0.0139(5) 0.0004(4) 0.0031(4) 0.0006(4)
C17 0.0095(5) 0.0277(6) 0.0111(5) 0.0009(4) 0.0006(4) 0.0017(4)
C18 0.0088(4) 0.0247(6) 0.0100(5) 0.0005(4) -0.0007(4) 0.0012(4)
C19 0.0113(5) 0.0210(5) 0.0161(5) 0.0010(4) 0.0007(4) -0.0012(4)
C20 0.0137(5) 0.0214(6) 0.0183(6) -0.0008(4) 0.0019(4) 0.0023(4)

loop_
_atom_type_symbol
_atom_type_description
_atom_type_scat_dispersion_real
_atom_type_scat_dispersion_imag
_atom_type_scat_source
C C 0.0033 0.0016 'International Tables Vol C Tables 4.2.6.8 and 6.1.1.4'
H H 0.0000 0.0000 'International Tables Vol C Tables 4.2.6.8 and 6.1.1.4'
N N 0.0061 0.0033 'International Tables Vol C Tables 4.2.6.8 and 6.1.1.4'
O O 0.0106 0.0060 'International Tables Vol C Tables 4.2.6.8 and 6.1.1.4'
P P 0.1023 0.0942 'International Tables Vol C Tables 4.2.6.8 and 6.1.1.4'
Ni Ni 0.3393 1.1124 'International Tables Vol C Tables 4.2.6.8 and 6.1.1.4'

loop_
_geom_angle_atom_site_label_1
_geom_angle_atom_site_label_2
_geom_angle_atom_site_label_3
_geom_angle
_geom_angle_site_symmetry_1
_geom_angle_site_symmetry_3
O1 Ni1 O1 95.25(5) 2 .
O1 Ni1 N2 87.58(4) 2 .
O1 Ni1 N2 98.70(4) . .
O1 Ni1 N2 98.70(4) 2 2
O1 Ni1 N2 87.58(4) . 2
N2 Ni1 N2 170.72(5) . 2
O1 Ni1 N1 167.17(4) 2 .
O1 Ni1 N1 89.00(4) . .
N2 Ni1 N1 79.80(4) . .
N2 Ni1 N1 93.56(4) 2 .
O1 Ni1 N1 89.00(4) 2 2
O1 Ni1 N1 167.17(4) . 2
N2 Ni1 N1 93.56(4) . 2
N2 Ni1 N1 79.80(4) 2 2
N1 Ni1 N1 89.47(5) . 2
O1 P1 O2 111.75(5) . .
O1 P1 O3 110.32(5) . .
O2 P1 O3 109.23(5) . .
O1 P1 C13 112.55(5) . .
O2 P1 C13 105.40(5) . .
O3 P1 C13 107.37(6) . .
O4 P2 O6 114.51(5) . .
O4 P2 O5 110.67(5) . .
O6 P2 O5 108.60(5) . .
O4 P2 C17 111.88(5) . .
O6 P2 C17 105.63(5) . .
O5 P2 C17 104.99(5) . .
P1 O1 Ni1 145.40(6) . .
P1 O2 H2' 109.5 . .
P1 O3 H3' 109.5 . .
P2 O5 H5' 109.5 . .
C1 N1 C12 117.78(10) . .
C1 N1 Ni1 130.04(8) . .
C12 N1 Ni1 112.18(8) . .
C10 N2 C11 118.22(10) . .
C10 N2 Ni1 128.31(8) . .
C11 N2 Ni1 113.36(8) . .
N1 C1 C2 123.13(11) . .
N1 C1 H1 118.4 . .
C2 C1 H1 118.4 . .
C3 C2 C1 119.16(11) . .
C3 C2 H2 120.4 . .
C1 C2 H2 120.4 . .
C2 C3 C4 119.36(11) . .
C2 C3 H3 120.3 . .
C4 C3 H3 120.3 . .
C12 C4 C3 117.42(11) . .
C12 C4 C5 119.29(11) . .
C3 C4 C5 123.29(11) . .
C6 C5 C4 121.00(11) . .
C6 C5 H5 119.5 . .
C4 C5 H5 119.5 . .
C5 C6 C7 121.02(11) . .
C5 C6 H6 119.5 . .
C7 C6 H6 119.5 . .
C11 C7 C8 117.39(11) . .
C11 C7 C6 119.25(11) . .
C8 C7 C6 123.35(11) . .
C9 C8 C7 119.63(11) . .
C9 C8 H8 120.2 . .
C7 C8 H8 120.2 . .
C8 C9 C10 118.95(11) . .
C8 C9 H9 120.5 . .
C10 C9 H9 120.5 . .
N2 C10 C9 122.81(11) . .
N2 C10 H10 118.6 . .
C9 C10 H10 118.6 . .
N2 C11 C7 122.99(11) . .
N2 C11 C12 117.22(10) . .
C7 C11 C12 119.78(10) . .
N1 C12 C4 123.14(11) . .
N1 C12 C11 117.23(10) . .
C4 C12 C11 119.63(10) . .
C14 C13 P1 116.15(8) . .
C14 C13 H13A 108.2 . .
P1 C13 H13A 108.2 . .
C14 C13 H13B 108.2 . .
P1 C13 H13B 108.2 . .
H13A C13 H13B 107.4 . .
C15 C14 C16 118.53(10) . 2_554
C15 C14 C13 121.39(10) . .
C16 C14 C13 120.03(11) 2_554 .
C16 C15 C14 120.45(10) . .
C16 C15 H15 119.8 . .
C14 C15 H15 119.8 . .
C15 C16 C14 120.99(11) . 2_554
C15 C16 H16 119.5 . .
C14 C16 H16 119.5 2_554 .
C18 C17 P2 116.44(8) . .
C18 C17 H17A 108.2 . .
P2 C17 H17A 108.2 . .
C18 C17 H17B 108.2 . .
P2 C17 H17B 108.2 . .
H17A C17 H17B 107.3 . .
C19 C18 C20 118.36(11) . .
C19 C18 C17 121.43(11) . .
C20 C18 C17 120.20(11) . .
C18 C19 C19 120.79(7) . 2_556
C18 C19 H19 119.6 . .
C19 C19 H19 119.6 2_556 .
C18 C20 C20 120.85(7) . 2_556
C18 C20 H20 119.6 . .
C20 C20 H20 119.6 2_556 .

loop_
_geom_bond_atom_site_label_1
_geom_bond_atom_site_label_2
_geom_bond_distance
_geom_bond_site_symmetry_2
Ni1 O1 2.0460(9) 2
Ni1 O1 2.0460(9) .
Ni1 N2 2.0791(10) .
Ni1 N2 2.0791(10) 2
Ni1 N1 2.1122(10) .
Ni1 N1 2.1122(10) 2
P1 O1 1.4868(9) .
P1 O2 1.5571(9) .
P1 O3 1.5610(9) .
P1 C13 1.7992(12) .
P2 O4 1.5106(9) .
P2 O6 1.5306(8) .
P2 O5 1.5754(9) .
P2 C17 1.8055(12) .
O2 H2' 0.8200 .
O3 H3' 0.8200 .
O5 H5' 0.8200 .
N1 C1 1.3298(15) .
N1 C12 1.3635(14) .
N2 C10 1.3343(15) .
N2 C11 1.3596(14) .
C1 C2 1.4093(17) .
C1 H1 0.9300 .
C2 C3 1.3734(18) .
C2 H2 0.9300 .
C3 C4 1.4134(17) .
C3 H3 0.9300 .
C4 C12 1.4080(15) .
C4 C5 1.4349(17) .
C5 C6 1.3587(19) .
C5 H5 0.9300 .
C6 C7 1.4353(17) .
C6 H6 0.9300 .
C7 C11 1.4064(15) .
C7 C8 1.4125(18) .
C8 C9 1.3763(18) .
C8 H8 0.9300 .
C9 C10 1.4086(16) .
C9 H9 0.9300 .
C10 H10 0.9300 .
C11 C12 1.4427(16) .
C13 C14 1.5097(16) .
C13 H13A 0.9700 .
C13 H13B 0.9700 .
C14 C15 1.3946(17) .
C14 C16 1.3987(16) 2_554
C15 C16 1.3938(16) .
C15 H15 0.9300 .
C16 C14 1.3987(16) 2_554
C16 H16 0.9300 .
C17 C18 1.5081(16) .
C17 H17A 0.9700 .
C17 H17B 0.9700 .
C18 C19 1.3940(17) .
C18 C20 1.3942(17) .
C19 C19 1.399(2) 2_556
C19 H19 0.9300 .
C20 C20 1.397(2) 2_556
C20 H20 0.9300 .

loop_
_geom_torsion_atom_site_label_1
_geom_torsion_atom_site_label_2
_geom_torsion_atom_site_label_3
_geom_torsion_atom_site_label_4
_geom_torsion
_geom_torsion_site_symmetry_1
_geom_torsion_site_symmetry_4
O2 P1 O1 Ni1 -1.58(12) . .
O3 P1 O1 Ni1 -123.31(10) . .
C13 P1 O1 Ni1 116.80(10) . .
O1 Ni1 O1 P1 -58.49(9) 2 .
N2 Ni1 O1 P1 29.86(11) . .
N2 Ni1 O1 P1 -157.00(10) 2 .
N1 Ni1 O1 P1 109.39(10) . .
N1 Ni1 O1 P1 -167.43(13) 2 .
O1 Ni1 N1 C1 -172.23(14) 2 .
O1 Ni1 N1 C1 78.16(11) . .
N2 Ni1 N1 C1 177.18(11) . .
N2 Ni1 N1 C1 -9.35(11) 2 .
N1 Ni1 N1 C1 -89.10(11) 2 .
O1 Ni1 N1 C12 7.6(2) 2 .
O1 Ni1 N1 C12 -102.03(8) . .
N2 Ni1 N1 C12 -3.01(8) . .
N2 Ni1 N1 C12 170.45(8) 2 .
N1 Ni1 N1 C12 90.70(8) 2 .
O1 Ni1 N2 C10 2.54(10) 2 .
O1 Ni1 N2 C10 -92.41(10) . .
N2 Ni1 N2 C10 135.40(10) 2 .
N1 Ni1 N2 C10 -179.80(11) . .
N1 Ni1 N2 C10 91.38(10) 2 .
O1 Ni1 N2 C11 -173.63(8) 2 .
O1 Ni1 N2 C11 91.43(8) . .
N2 Ni1 N2 C11 -40.77(8) 2 .
N1 Ni1 N2 C11 4.03(8) . .
N1 Ni1 N2 C11 -84.78(8) 2 .
C12 N1 C1 C2 -0.28(18) . .
Ni1 N1 C1 C2 179.52(9) . .
N1 C1 C2 C3 -0.55(19) . .
C1 C2 C3 C4 0.45(19) . .
C2 C3 C4 C12 0.41(18) . .
C2 C3 C4 C5 -179.97(12) . .
C12 C4 C5 C6 -0.20(19) . .
C3 C4 C5 C6 -179.82(13) . .
C4 C5 C6 C7 1.1(2) . .
C5 C6 C7 C11 -0.58(19) . .
C5 C6 C7 C8 178.17(13) . .
C11 C7 C8 C9 0.67(18) . .
C6 C7 C8 C9 -178.10(12) . .
C7 C8 C9 C10 -0.53(19) . .
C11 N2 C10 C9 0.72(18) . .
Ni1 N2 C10 C9 -175.29(9) . .
C8 C9 C10 N2 -0.18(19) . .
C10 N2 C11 C7 -0.56(17) . .
Ni1 N2 C11 C7 176.02(9) . .
C10 N2 C11 C12 178.94(10) . .
Ni1 N2 C11 C12 -4.47(13) . .
C8 C7 C11 N2 -0.12(17) . .
C6 C7 C11 N2 178.70(11) . .
C8 C7 C11 C12 -179.61(11) . .
C6 C7 C11 C12 -0.79(17) . .
C1 N1 C12 C4 1.22(17) . .
Ni1 N1 C12 C4 -178.61(9) . .
C1 N1 C12 C11 -178.56(10) . .
Ni1 N1 C12 C11 1.61(13) . .
C3 C4 C12 N1 -1.29(17) . .
C5 C4 C12 N1 179.07(11) . .
C3 C4 C12 C11 178.48(11) . .
C5 C4 C12 C11 -1.16(17) . .
N2 C11 C12 N1 1.91(15) . .
C7 C11 C12 N1 -178.57(10) . .
N2 C11 C12 C4 -177.87(10) . .
C7 C11 C12 C4 1.65(17) . .
O1 P1 C13 C14 49.96(11) . .
O2 P1 C13 C14 172.00(9) . .
O3 P1 C13 C14 -71.63(10) . .
P1 C13 C14 C15 78.35(13) . .
P1 C13 C14 C16 -104.26(12) . 2_554
C16 C14 C15 C16 -1.42(15) 2_554 .
C13 C14 C15 C16 176.02(10) . .
C14 C15 C16 C14 -0.84(16) . 2_554
O4 P2 C17 C18 45.86(11) . .
O6 P2 C17 C18 171.08(9) . .
O5 P2 C17 C18 -74.23(10) . .
P2 C17 C18 C19 97.22(12) . .
P2 C17 C18 C20 -83.84(13) . .
C20 C18 C19 C19 -0.1(2) . 2_556
C17 C18 C19 C19 178.86(13) . 2_556
C19 C18 C20 C20 -0.3(2) . 2_556
C17 C18 C20 C20 -179.25(14) . 2_556
